data_2208130
loop_
_publ_author_name
'Wei, Yi-Jun'
'Wang, Feng-Wu'

_publ_section_title
;
 Azido{2,4-dichloro-6-[2-(diethylamino)ethyliminomethyl]phenolato}copper(II)
;
_journal_coeditor_code NC6060
_journal_issue 2
_journal_name_full 'Acta Crystallographica Section E'
_journal_page_first m309
_journal_page_last m311
_journal_paper_doi 10.1107/S1600536806001565
_journal_volume 62
_journal_year 2006
_chemical_formula_iupac '[Cu (C13 H17 Cl2 N2 O) (N3)]'
_chemical_formula_moiety 'C13 H17 Cl2 Cu N5 O'
_chemical_formula_sum 'C13 H17 Cl2 Cu N5 O'
_chemical_formula_weight 393.76
_chemical_name_systematic
;
Azido{2,4-dichloro-6-[2-(diethylamino)ethyliminomethyl]phenolato}copper(II)
;
_space_group_IT_number 14
_symmetry_cell_setting monoclinic
_symmetry_space_group_name_Hall '-P 2ybc'
_symmetry_space_group_name_H-M 'P 1 21/c 1'
_atom_sites_solution_hydrogens geom
_atom_sites_solution_primary direct
_atom_sites_solution_secondary difmap
_audit_creation_method SHELXL-97
_cell_angle_alpha 90.00
_cell_angle_beta 99.32(3)
_cell_angle_gamma 90.00
_cell_formula_units_Z 4
_cell_length_a 10.723(2)
_cell_length_b 11.506(2)
_cell_length_c 13.192(3)
_cell_measurement_reflns_used 5676
_cell_measurement_temperature 298(2)
_cell_measurement_theta_max 27.33
_cell_measurement_theta_min 2.36
_cell_volume 1606.1(6)
_computing_cell_refinement SMART
_computing_data_collection 'SMART (Bruker, 1998)'
_computing_data_reduction 'SAINT (Bruker, 1998)'
_computing_molecular_graphics 'SHELXTL (Sheldrick, 1997b)'
_computing_publication_material SHELXTL
_computing_structure_refinement 'SHELXL97 (Sheldrick, 1997a)'
_computing_structure_solution 'SHELXS97 (Sheldrick, 1997a)'
_diffrn_ambient_temperature 298(2)
_diffrn_measured_fraction_theta_full 0.962
_diffrn_measured_fraction_theta_max 0.962
_diffrn_measurement_device_type 'Bruker SMART CCD area-detector'
_diffrn_measurement_method \w
_diffrn_radiation_monochromator graphite
_diffrn_radiation_source 'fine-focus sealed tube'
_diffrn_radiation_type MoK\a
_diffrn_radiation_wavelength 0.71073
_diffrn_reflns_av_R_equivalents 0.0238
_diffrn_reflns_av_sigmaI/netI 0.0320
_diffrn_reflns_limit_h_max 13
_diffrn_reflns_limit_h_min -13
_diffrn_reflns_limit_k_max 14
_diffrn_reflns_limit_k_min -14
_diffrn_reflns_limit_l_max 16
_diffrn_reflns_limit_l_min -14
_diffrn_reflns_number 7787
_diffrn_reflns_theta_full 26.99
_diffrn_reflns_theta_max 26.99
_diffrn_reflns_theta_min 1.92
_exptl_absorpt_coefficient_mu 1.700
_exptl_absorpt_correction_T_max 0.8220
_exptl_absorpt_correction_T_min 0.5719
_exptl_absorpt_correction_type multi-scan
_exptl_absorpt_process_details '(SADABS; Sheldrick, 1996)'
_exptl_crystal_colour blue
_exptl_crystal_density_diffrn 1.628
_exptl_crystal_density_method 'not measured'
_exptl_crystal_description block
_exptl_crystal_F_000 804
_exptl_crystal_size_max 0.37
_exptl_crystal_size_mid 0.18
_exptl_crystal_size_min 0.12
_refine_diff_density_max 0.337
_refine_diff_density_min -0.546
_refine_ls_extinction_method none
_refine_ls_goodness_of_fit_ref 1.065
_refine_ls_hydrogen_treatment constr
_refine_ls_matrix_type full
_refine_ls_number_parameters 201
_refine_ls_number_reflns 3383
_refine_ls_number_restraints 0
_refine_ls_restrained_S_all 1.065
_refine_ls_R_factor_all 0.0401
_refine_ls_R_factor_gt 0.0333
_refine_ls_shift/su_max 0.000
_refine_ls_shift/su_mean 0.000
_refine_ls_structure_factor_coef Fsqd
_refine_ls_weighting_details 'calc w=1/[\s^2^(Fo^2^)+(0.0534P)^2^+0.0366P] where P=(Fo^2^+2Fc^2^)/3'
_refine_ls_weighting_scheme calc
_refine_ls_wR_factor_gt 0.0867
_refine_ls_wR_factor_ref 0.0908
_reflns_number_gt 2882
_reflns_number_total 3383
_reflns_threshold_expression I>2\s(I)
_cod_data_source_file nc6060.cif
_cod_data_source_block I
_cod_depositor_comments
;
The following automatic conversions were performed:
'_symmetry_cell_setting' value 'Monoclinic' changed to 'monoclinic'
according to '/home/saulius/struct/CIF-dictionaries/cif_core.dic'
dictionary named 'cif_core.dic' version 2.4.1 from 2010-06-29.

Automatic conversion script
Id: cif_fix_enum 1527 2010-12-29 10:47:43Z saulius 

The following automatic conversions were performed:

'_symmetry_cell_setting' value 'Monoclinic' changed to 'monoclinic'
according to /home/saulius/struct/CIF-dictionaries/cif_core.dic
dictionary named 'cif_core.dic' version 2.4.1 from 2010-06-29.

Automatic conversion script
Id: cif_fix_values 1715 2011-07-08 13:25:40Z adriana 
;
_cod_original_sg_symbol_H-M 'P 21/c'
_cod_database_code 2208130
_cod_database_fobs_code 2208130

loop_
_symmetry_equiv_pos_as_xyz
'x, y, z'
'-x, y+1/2, -z+1/2'
'-x, -y, -z'
'x, -y-1/2, z-1/2'

loop_
_atom_site_label
_atom_site_fract_x
_atom_site_fract_y
_atom_site_fract_z
_atom_site_U_iso_or_equiv
_atom_site_adp_type
_atom_site_calc_flag
_atom_site_refinement_flags
_atom_site_occupancy
_atom_site_type_symbol
Cu1 0.95385(2) 0.82628(2) 0.111644(19) 0.03184(11) Uani d . 1 Cu
Cl1 1.29279(6) 0.73493(5) 0.37898(5) 0.04521(16) Uani d . 1 Cl
Cl2 1.49254(6) 0.44477(6) 0.13109(5) 0.05553(19) Uani d . 1 Cl
O1 1.09529(14) 0.77042(13) 0.20310(12) 0.0358(3) Uani d . 1 O
N1 0.98407(17) 0.72564(16) 0.00085(13) 0.0340(4) Uani d . 1 N
N2 0.78622(17) 0.86402(16) 0.01630(15) 0.0340(4) Uani d . 1 N
N3 0.9351(2) 0.96024(18) 0.19781(17) 0.0486(5) Uani d . 1 N
N4 1.0209(2) 1.00161(16) 0.25494(15) 0.0383(4) Uani d . 1 N
N5 1.0999(2) 1.04512(19) 0.31145(18) 0.0563(6) Uani d . 1 N
C1 1.1756(2) 0.63767(18) 0.08825(17) 0.0324(5) Uani d . 1 C
C2 1.1794(2) 0.69615(17) 0.18312(16) 0.0300(4) Uani d . 1 C
C3 1.2845(2) 0.67056(17) 0.25899(17) 0.0330(5) Uani d . 1 C
C4 1.3787(2) 0.59603(19) 0.24297(18) 0.0383(5) Uani d . 1 C
H4 1.4467 0.5823 0.2949 0.046 Uiso calc R 1 H
C5 1.3721(2) 0.54099(19) 0.14878(19) 0.0399(5) Uani d . 1 C
C6 1.2731(2) 0.56025(19) 0.07263(18) 0.0377(5) Uani d . 1 C
H6 1.2692 0.5224 0.0099 0.045 Uiso calc R 1 H
C7 1.0760(2) 0.65402(18) 0.00265(17) 0.0351(5) Uani d . 1 C
H7 1.0784 0.6094 -0.0558 0.042 Uiso calc R 1 H
C8 0.8894(2) 0.7346(2) -0.09250(18) 0.0440(6) Uani d . 1 C
H8A 0.8814 0.6611 -0.1289 0.053 Uiso calc R 1 H
H8B 0.9137 0.7939 -0.1378 0.053 Uiso calc R 1 H
C9 0.7662(2) 0.7665(2) -0.05846(19) 0.0425(6) Uani d . 1 C
H9A 0.7051 0.7892 -0.1176 0.051 Uiso calc R 1 H
H9B 0.7330 0.6997 -0.0268 0.051 Uiso calc R 1 H
C10 0.8089(2) 0.9764(2) -0.0345(2) 0.0451(6) Uani d . 1 C
H10A 0.8840 0.9679 -0.0662 0.054 Uiso calc R 1 H
H10B 0.8269 1.0355 0.0183 0.054 Uiso calc R 1 H
C11 0.7025(3) 1.0202(2) -0.1155(2) 0.0633(8) Uani d . 1 C
H11A 0.6830 0.9626 -0.1683 0.095 Uiso calc R 1 H
H11B 0.7282 1.0908 -0.1450 0.095 Uiso calc R 1 H
H11C 0.6291 1.0348 -0.0844 0.095 Uiso calc R 1 H
C12 0.6768(2) 0.8757(2) 0.0717(2) 0.0454(6) Uani d . 1 C
H12A 0.6002 0.8818 0.0216 0.055 Uiso calc R 1 H
H12B 0.6858 0.9475 0.1108 0.055 Uiso calc R 1 H
C13 0.6621(3) 0.7767(3) 0.1437(2) 0.0671(8) Uani d . 1 C
H13A 0.6334 0.7087 0.1045 0.101 Uiso calc R 1 H
H13B 0.6016 0.7975 0.1867 0.101 Uiso calc R 1 H
H13C 0.7421 0.7607 0.1856 0.101 Uiso calc R 1 H

loop_
_atom_site_aniso_label
_atom_site_aniso_U_11
_atom_site_aniso_U_22
_atom_site_aniso_U_33
_atom_site_aniso_U_12
_atom_site_aniso_U_13
_atom_site_aniso_U_23
Cu1 0.03265(16) 0.03334(17) 0.02990(18) 0.00483(10) 0.00615(12) -0.00335(10)
Cl1 0.0452(3) 0.0531(4) 0.0363(3) -0.0023(3) 0.0037(3) -0.0075(2)
Cl2 0.0455(3) 0.0585(4) 0.0638(4) 0.0215(3) 0.0124(3) -0.0025(3)
O1 0.0363(8) 0.0384(8) 0.0324(8) 0.0080(6) 0.0042(7) -0.0053(6)
N1 0.0377(10) 0.0356(10) 0.0287(10) 0.0041(8) 0.0056(8) -0.0010(7)
N2 0.0324(9) 0.0343(9) 0.0359(10) 0.0002(7) 0.0068(8) -0.0027(8)
N3 0.0473(12) 0.0470(12) 0.0492(13) 0.0125(9) 0.0008(10) -0.0157(10)
N4 0.0510(12) 0.0340(10) 0.0314(10) 0.0089(9) 0.0112(9) 0.0013(8)
N5 0.0652(15) 0.0513(13) 0.0497(14) -0.0038(11) 0.0009(12) -0.0097(11)
C1 0.0356(11) 0.0302(11) 0.0332(12) 0.0021(8) 0.0112(9) 0.0004(9)
C2 0.0324(10) 0.0267(10) 0.0327(11) 0.0007(8) 0.0105(9) 0.0037(8)
C3 0.0354(11) 0.0325(11) 0.0319(12) -0.0054(8) 0.0080(9) 0.0005(9)
C4 0.0314(11) 0.0388(12) 0.0448(14) 0.0017(9) 0.0064(10) 0.0065(10)
C5 0.0363(12) 0.0359(12) 0.0503(14) 0.0087(9) 0.0152(11) 0.0043(10)
C6 0.0431(12) 0.0343(11) 0.0383(13) 0.0057(9) 0.0141(10) -0.0014(9)
C7 0.0396(12) 0.0364(11) 0.0311(12) -0.0005(9) 0.0113(10) -0.0033(9)
C8 0.0457(14) 0.0534(15) 0.0307(13) 0.0095(11) -0.0005(11) -0.0082(10)
C9 0.0400(12) 0.0449(13) 0.0404(14) 0.0028(10) -0.0006(11) -0.0101(10)
C10 0.0408(13) 0.0423(13) 0.0499(15) -0.0048(10) 0.0007(11) 0.0087(11)
C11 0.0541(16) 0.0598(17) 0.071(2) -0.0052(13) -0.0061(14) 0.0308(15)
C12 0.0373(12) 0.0526(14) 0.0487(15) 0.0038(10) 0.0140(11) 0.0009(11)
C13 0.068(2) 0.081(2) 0.0586(19) -0.0012(17) 0.0290(16) 0.0142(16)

loop_
_atom_type_symbol
_atom_type_description
_atom_type_scat_dispersion_real
_atom_type_scat_dispersion_imag
_atom_type_scat_source
C C 0.0033 0.0016 'International Tables Vol C Tables 4.2.6.8 and 6.1.1.4'
H H 0.0000 0.0000 'International Tables Vol C Tables 4.2.6.8 and 6.1.1.4'
N N 0.0061 0.0033 'International Tables Vol C Tables 4.2.6.8 and 6.1.1.4'
O O 0.0106 0.0060 'International Tables Vol C Tables 4.2.6.8 and 6.1.1.4'
Cl Cl 0.1484 0.1585 'International Tables Vol C Tables 4.2.6.8 and 6.1.1.4'
Cu Cu 0.3201 1.2651 'International Tables Vol C Tables 4.2.6.8 and 6.1.1.4'

loop_
_geom_angle_atom_site_label_1
_geom_angle_atom_site_label_2
_geom_angle_atom_site_label_3
_geom_angle
_geom_angle_publ_flag
O1 Cu1 N1 93.64(7) y
O1 Cu1 N3 92.56(8) y
N1 Cu1 N3 164.30(9) y
O1 Cu1 N2 171.31(7) y
N1 Cu1 N2 84.35(8) y
N3 Cu1 N2 91.55(8) y
C2 O1 Cu1 127.23(14) ?
C7 N1 C8 119.09(19) ?
C7 N1 Cu1 126.42(16) ?
C8 N1 Cu1 114.50(14) ?
C12 N2 C9 110.76(18) ?
C12 N2 C10 109.94(18) ?
C9 N2 C10 111.85(19) ?
C12 N2 Cu1 113.46(15) ?
C9 N2 Cu1 105.25(13) ?
C10 N2 Cu1 105.42(13) ?
N4 N3 Cu1 122.98(16) ?
N5 N4 N3 176.9(2) ?
C6 C1 C2 120.8(2) ?
C6 C1 C7 116.2(2) ?
C2 C1 C7 122.97(19) ?
O1 C2 C3 119.59(19) ?
O1 C2 C1 124.79(19) ?
C3 C2 C1 115.62(19) ?
C4 C3 C2 123.1(2) ?
C4 C3 Cl1 118.59(18) ?
C2 C3 Cl1 118.30(17) ?
C3 C4 C5 119.6(2) ?
C3 C4 H4 120.2 ?
C5 C4 H4 120.2 ?
C6 C5 C4 120.6(2) ?
C6 C5 Cl2 120.81(19) ?
C4 C5 Cl2 118.58(18) ?
C5 C6 C1 120.2(2) ?
C5 C6 H6 119.9 ?
C1 C6 H6 119.9 ?
N1 C7 C1 124.8(2) ?
N1 C7 H7 117.6 ?
C1 C7 H7 117.6 ?
N1 C8 C9 106.71(19) ?
N1 C8 H8A 110.4 ?
C9 C8 H8A 110.4 ?
N1 C8 H8B 110.4 ?
C9 C8 H8B 110.4 ?
H8A C8 H8B 108.6 ?
N2 C9 C8 110.00(19) ?
N2 C9 H9A 109.7 ?
C8 C9 H9A 109.7 ?
N2 C9 H9B 109.7 ?
C8 C9 H9B 109.7 ?
H9A C9 H9B 108.2 ?
N2 C10 C11 116.4(2) ?
N2 C10 H10A 108.2 ?
C11 C10 H10A 108.2 ?
N2 C10 H10B 108.2 ?
C11 C10 H10B 108.2 ?
H10A C10 H10B 107.3 ?
C10 C11 H11A 109.5 ?
C10 C11 H11B 109.5 ?
H11A C11 H11B 109.5 ?
C10 C11 H11C 109.5 ?
H11A C11 H11C 109.5 ?
H11B C11 H11C 109.5 ?
N2 C12 C13 114.3(2) ?
N2 C12 H12A 108.7 ?
C13 C12 H12A 108.7 ?
N2 C12 H12B 108.7 ?
C13 C12 H12B 108.7 ?
H12A C12 H12B 107.6 ?
C12 C13 H13A 109.5 ?
C12 C13 H13B 109.5 ?
H13A C13 H13B 109.5 ?
C12 C13 H13C 109.5 ?
H13A C13 H13C 109.5 ?
H13B C13 H13C 109.5 ?

loop_
_geom_bond_atom_site_label_1
_geom_bond_atom_site_label_2
_geom_bond_distance
_geom_bond_publ_flag
Cu1 O1 1.891(2) y
Cu1 N1 1.933(2) y
Cu1 N3 1.945(2) y
Cu1 N2 2.066(2) y
Cl1 C3 1.737(2) ?
Cl2 C5 1.745(2) ?
O1 C2 1.300(3) ?
N1 C7 1.282(3) ?
N1 C8 1.467(3) ?
N2 C12 1.486(3) ?
N2 C9 1.487(3) ?
N2 C10 1.495(3) ?
N3 N4 1.190(3) ?
N4 N5 1.149(3) ?
C1 C6 1.413(3) ?
C1 C2 1.416(3) ?
C1 C7 1.435(3) ?
C2 C3 1.412(3) ?
C3 C4 1.367(3) ?
C4 C5 1.386(3) ?
C4 H4 0.9300 ?
C5 C6 1.357(3) ?
C6 H6 0.9300 ?
C7 H7 0.9300 ?
C8 C9 1.508(3) ?
C8 H8A 0.9700 ?
C8 H8B 0.9700 ?
C9 H9A 0.9700 ?
C9 H9B 0.9700 ?
C10 C11 1.517(3) ?
C10 H10A 0.9700 ?
C10 H10B 0.9700 ?
C11 H11A 0.9600 ?
C11 H11B 0.9600 ?
C11 H11C 0.9600 ?
C12 C13 1.508(4) ?
C12 H12A 0.9700 ?
C12 H12B 0.9700 ?
C13 H13A 0.9600 ?
C13 H13B 0.9600 ?
C13 H13C 0.9600 ?

loop_
_geom_hbond_atom_site_label_D
_geom_hbond_atom_site_label_H
_geom_hbond_atom_site_label_A
_geom_hbond_site_symmetry_A
_geom_hbond_distance_DH
_geom_hbond_distance_HA
_geom_hbond_distance_DA
_geom_hbond_angle_DHA
C7 H7 N5 4_575 0.93 2.53 3.448(3) 168
C10 H10B N3 . 0.97 2.61 3.149(3) 115
